data_1509023
loop_
_publ_author_name
'Kotur, B.Ya.'
'Verbovits'kii, Yu.V.'

_publ_section_title
;
 Phase equilibria and the crystal structure of compounds in the (Ti, Hf) -
 Ag - Ga systems
;
_journal_name_full 'Dopov. Nats. Akad. Nauk. Ukr.'
_journal_page_first 132
_journal_page_last 136
_journal_volume 2003
_journal_year 2003
_chemical_formula_sum 'Ag0.12 Ga2.88 Ti'
_chemical_name_systematic 'Titanium silver gallium (1/0.12/2.88)'
_space_group_IT_number 139
_symmetry_space_group_name_Hall '-I 4 2'
_symmetry_space_group_name_H-M 'I 4/m m m'
_cell_angle_alpha 90
_cell_angle_beta 90
_cell_angle_gamma 90
_cell_formula_units_Z 2
_cell_length_a 3.798
_cell_length_b 3.798
_cell_length_c 8.755
_cell_volume 126.289
_citation_journal_id_ASTM DNAUFL
_cod_data_source_file silver0-1_15.cif
_cod_data_source_block Ag0.12Ga2.88Ti1
_cod_original_cell_volume 126.2892
_cod_original_formula_sum 'Ag0.12 Ga2.88 Ti1'
_cod_database_code 1509023

loop_
_symmetry_equiv_pos_as_xyz
x,y,z
-y,x,z
-x,-y,z
y,-x,z
x,-y,-z
y,x,-z
-x,y,-z
-y,-x,-z
-x,-y,-z
y,-x,-z
x,y,-z
-y,x,-z
-x,y,z
-y,-x,z
x,-y,z
y,x,z
x+1/2,y+1/2,z+1/2
-y+1/2,x+1/2,z+1/2
-x+1/2,-y+1/2,z+1/2
y+1/2,-x+1/2,z+1/2
x+1/2,-y+1/2,-z+1/2
y+1/2,x+1/2,-z+1/2
-x+1/2,y+1/2,-z+1/2
-y+1/2,-x+1/2,-z+1/2
-x+1/2,-y+1/2,-z+1/2
y+1/2,-x+1/2,-z+1/2
x+1/2,y+1/2,-z+1/2
-y+1/2,x+1/2,-z+1/2
-x+1/2,y+1/2,z+1/2
-y+1/2,-x+1/2,z+1/2
x+1/2,-y+1/2,z+1/2
y+1/2,x+1/2,z+1/2

loop_
_atom_site_label
_atom_site_type_symbol
_atom_site_fract_x
_atom_site_fract_y
_atom_site_fract_z
_atom_site_occupancy
Ag2 Ag 0 0.5 0.25 0.04
Ag1 Ag 0 0 0.5 0.04
Ga2 Ga 0 0.5 0.25 0.96
Ti1 Ti 0 0 0 1
Ga1 Ga 0 0 0.5 0.96
